data_4319684
loop_
_publ_author_name
'James W. Raebiger'
'Jamie L. Manson'
'Roger D. Sommer'
'Urs Geiser'
'Arnold L. Rheingold'
'Joel S. Miller'

_publ_section_title
;
 1-D and 2-D Homoleptic Dicyanamide Structures, [Ph4P]2{CoII[N(CN)2]4} and
 [Ph4P]{M[N(CN)2]3} (M = Mn, Co)
;
_journal_name_full 'Inorganic Chemistry'
_journal_page_first 2578
_journal_page_last 2581
_journal_paper_doi 10.1021/ic001379t
_journal_volume 40
_journal_year 2001
_chemical_formula_moiety (Ph4P)2{Co[N(CN)2]4}
_chemical_formula_sum 'C56 H40 Co N12 P2'
_chemical_formula_weight 1001.87
_chemical_name_systematic
;

 ?

;
_space_group_IT_number 15
_symmetry_cell_setting monoclinic
_symmetry_space_group_name_Hall '-C 2yc'
_symmetry_space_group_name_H-M 'C 1 2/c 1'
_atom_sites_solution_hydrogens geom
_atom_sites_solution_primary direct
_atom_sites_solution_secondary difmap
_audit_creation_method SHELXL-97
_cell_angle_alpha 90.00
_cell_angle_beta 105.6210(10)
_cell_angle_gamma 90.00
_cell_formula_units_Z 4
_cell_length_a 23.3789(10)
_cell_length_b 7.5684(3)
_cell_length_c 28.3778(12)
_cell_measurement_reflns_used 7174
_cell_measurement_temperature 173(2)
_cell_measurement_theta_max 28.2625
_cell_measurement_theta_min 2.462
_cell_volume 4835.7(3)
_computing_cell_refinement 'Bruker SMART'
_computing_data_collection 'Bruker SMART'
_computing_data_reduction 'Bruker SHELXTL'
_computing_molecular_graphics 'Bruker SHELXTL'
_computing_publication_material 'Bruker SHELXTL'
_computing_structure_refinement 'SHELXL-97 (Sheldrick, 1997)'
_computing_structure_solution 'SHELXS-97 (Sheldrick, 1990)'
_diffrn_ambient_temperature 173(2)
_diffrn_measured_fraction_theta_full 0.918
_diffrn_measured_fraction_theta_max 0.918
_diffrn_measurement_device_type 'CCD area detector'
_diffrn_measurement_method 'phi and omega scans'
_diffrn_radiation_monochromator graphite
_diffrn_radiation_source 'fine-focus sealed tube'
_diffrn_radiation_type MoK\a
_diffrn_radiation_wavelength 0.71073
_diffrn_reflns_av_R_equivalents 0.0255
_diffrn_reflns_av_sigmaI/netI 0.0334
_diffrn_reflns_limit_h_max 29
_diffrn_reflns_limit_h_min -31
_diffrn_reflns_limit_k_max 10
_diffrn_reflns_limit_k_min -9
_diffrn_reflns_limit_l_max 35
_diffrn_reflns_limit_l_min -37
_diffrn_reflns_number 11558
_diffrn_reflns_theta_full 28.36
_diffrn_reflns_theta_max 28.36
_diffrn_reflns_theta_min 1.49
_exptl_absorpt_coefficient_mu 0.474
_exptl_absorpt_correction_T_max 0.9111
_exptl_absorpt_correction_T_min 0.8708
_exptl_absorpt_correction_type 'Empirical from SADABS'
_exptl_crystal_colour pink
_exptl_crystal_density_diffrn 1.376
_exptl_crystal_density_method 'not measured'
_exptl_crystal_description block
_exptl_crystal_F_000 2068
_exptl_crystal_size_max 0.30
_exptl_crystal_size_mid 0.30
_exptl_crystal_size_min 0.20
_refine_diff_density_max 0.356
_refine_diff_density_min -0.319
_refine_diff_density_rms 0.046
_refine_ls_extinction_method none
_refine_ls_goodness_of_fit_ref 1.036
_refine_ls_hydrogen_treatment mixed
_refine_ls_matrix_type full
_refine_ls_number_parameters 321
_refine_ls_number_reflns 5552
_refine_ls_number_restraints 0
_refine_ls_restrained_S_all 1.036
_refine_ls_R_factor_all 0.0416
_refine_ls_R_factor_gt 0.0323
_refine_ls_shift/su_max 0.001
_refine_ls_shift/su_mean 0.000
_refine_ls_structure_factor_coef Fsqd
_refine_ls_weighting_details 'calc w=1/[\s^2^(Fo^2^)+(0.0407P)^2^+2.8110P] where P=(Fo^2^+2Fc^2^)/3'
_refine_ls_weighting_scheme calc
_refine_ls_wR_factor_gt 0.0817
_refine_ls_wR_factor_ref 0.0863
_reflns_number_gt 4681
_reflns_number_total 5552
_reflns_threshold_expression >2sigma(I)
_cod_data_source_file ic001379t_1.cif
_cod_data_source_block jsm44
_cod_depositor_comments
;
The following automatic conversions were performed:

'_symmetry_cell_setting' value 'Monoclinic' changed to 'monoclinic'
according to the built-in table from CIF Core dictionary named
'cif_core.dic' version 2.4.1 from 2010-06-29.

Automatic conversion script
Id: cif_fix_values 1646 2011-03-28 12:23:43Z adriana 
;
_cod_database_code 4319684

loop_
_symmetry_equiv_pos_as_xyz
'x, y, z'
'-x, y, -z+1/2'
'x+1/2, y+1/2, z'
'-x+1/2, y+1/2, -z+1/2'
'-x, -y, -z'
'x, -y, z-1/2'
'-x+1/2, -y+1/2, -z'
'x+1/2, -y+1/2, z-1/2'

loop_
_atom_site_label
_atom_site_type_symbol
_atom_site_fract_x
_atom_site_fract_y
_atom_site_fract_z
_atom_site_U_iso_or_equiv
_atom_site_adp_type
_atom_site_occupancy
_atom_site_symmetry_multiplicity
_atom_site_calc_flag
_atom_site_refinement_flags
_atom_site_disorder_assembly
_atom_site_disorder_group
Co1 Co 0.5000 0.22199(3) 0.2500 0.02084(8) Uani 1 2 d S . .
N1 N 0.43429(6) 0.42823(16) 0.22825(5) 0.0306(3) Uani 1 1 d . . .
N2 N 0.50953(6) 0.22697(18) 0.17910(5) 0.0313(3) Uani 1 1 d . . .
N3 N 0.43694(6) 0.00871(16) 0.22668(5) 0.0279(3) Uani 1 1 d . . .
N4 N 0.39605(7) -0.28111(18) 0.19613(7) 0.0460(4) Uani 1 1 d . . .
N5 N 0.48900(7) 0.19954(19) 0.09009(5) 0.0374(3) Uani 1 1 d . . .
N6 N 0.41557(7) 0.3586(2) 0.02601(6) 0.0415(4) Uani 1 1 d . . .
C1 C 0.41867(7) 0.56838(19) 0.21498(6) 0.0285(3) Uani 1 1 d . . .
C2 C 0.49752(7) 0.22216(19) 0.13699(6) 0.0263(3) Uani 1 1 d . . .
C3 C 0.42005(6) -0.13165(19) 0.21414(6) 0.0259(3) Uani 1 1 d . . .
C4 C 0.44916(8) 0.2903(2) 0.05786(6) 0.0309(4) Uani 1 1 d . . .
C5 C 0.15442(6) 0.81444(19) 0.05355(6) 0.0232(3) Uani 1 1 d . . .
C6 C 0.16531(8) 0.7247(2) -0.02464(6) 0.0333(4) Uani 1 1 d . . .
H6 H 0.1826 0.7409 -0.0510 0.040 Uiso 1 1 calc R . .
C7 C 0.12624(8) 0.5875(2) -0.02595(7) 0.0352(4) Uani 1 1 d . . .
H7 H 0.1168 0.5091 -0.0531 0.042 Uiso 1 1 calc R . .
C8 C 0.17961(7) 0.8398(2) 0.01496(6) 0.0286(3) Uani 1 1 d . . .
H8 H 0.2064 0.9349 0.0156 0.034 Uiso 1 1 calc R . .
C9 C 0.11489(7) 0.6753(2) 0.05228(6) 0.0303(3) Uani 1 1 d . . .
H9 H 0.0979 0.6576 0.0788 0.036 Uiso 1 1 calc R . .
C10 C 0.10058(8) 0.5635(2) 0.01242(7) 0.0370(4) Uani 1 1 d . . .
H10 H 0.0731 0.4700 0.0112 0.044 Uiso 1 1 calc R . .
C11 C 0.19336(7) 0.80431(19) 0.15787(6) 0.0228(3) Uani 1 1 d . . .
C12 C 0.16015(7) 0.7966(2) 0.19205(6) 0.0267(3) Uani 1 1 d . . .
H12 H 0.1282 0.8766 0.1899 0.032 Uiso 1 1 calc R . .
C13 C 0.23995(7) 0.6848(2) 0.16098(6) 0.0282(3) Uani 1 1 d . . .
H13 H 0.2622 0.6886 0.1375 0.034 Uiso 1 1 calc R . .
C14 C 0.25367(8) 0.5615(2) 0.19820(7) 0.0327(4) Uani 1 1 d . . .
H14 H 0.2857 0.4816 0.2006 0.039 Uiso 1 1 calc R . .
C15 C 0.17408(7) 0.6717(2) 0.22904(6) 0.0310(4) Uani 1 1 d . . .
H15 H 0.1517 0.6663 0.2524 0.037 Uiso 1 1 calc R . .
C16 C 0.22051(8) 0.5545(2) 0.23204(6) 0.0335(4) Uani 1 1 d . . .
H16 H 0.2297 0.4689 0.2574 0.040 Uiso 1 1 calc R . .
C17 C 0.11244(7) 1.08710(19) 0.11220(6) 0.0242(3) Uani 1 1 d . . .
C18 C 0.05663(7) 1.0733(2) 0.07959(6) 0.0290(3) Uani 1 1 d . . .
H18 H 0.0500 0.9955 0.0524 0.035 Uiso 1 1 calc R . .
C19 C 0.01995(8) 1.2887(2) 0.12632(8) 0.0404(4) Uani 1 1 d . . .
H19 H -0.0122 1.3555 0.1315 0.048 Uiso 1 1 calc R . .
C20 C 0.07616(9) 1.3066(2) 0.15824(7) 0.0404(4) Uani 1 1 d . . .
H20 H 0.0827 1.3877 0.1847 0.048 Uiso 1 1 calc R . .
C21 C 0.01052(8) 1.1751(2) 0.08732(8) 0.0398(4) Uani 1 1 d . . .
H21 H -0.0280 1.1658 0.0653 0.048 Uiso 1 1 calc R . .
C22 C 0.12262(8) 1.2062(2) 0.15135(7) 0.0349(4) Uani 1 1 d . . .
H22 H 0.1612 1.2179 0.1730 0.042 Uiso 1 1 calc R . .
C23 C 0.23247(7) 1.10027(19) 0.10431(6) 0.0233(3) Uani 1 1 d . . .
C24 C 0.21731(7) 1.2405(2) 0.07118(6) 0.0301(3) Uani 1 1 d . . .
H24 H 0.1779 1.2520 0.0510 0.036 Uiso 1 1 calc R . .
C25 C 0.29036(7) 1.0836(2) 0.13386(6) 0.0268(3) Uani 1 1 d . . .
H25 H 0.3008 0.9881 0.1563 0.032 Uiso 1 1 calc R . .
C26 C 0.33280(7) 1.2077(2) 0.13034(6) 0.0311(4) Uani 1 1 d . . .
H26 H 0.3723 1.1972 0.1505 0.037 Uiso 1 1 calc R . .
C27 C 0.26023(8) 1.3621(2) 0.06810(7) 0.0337(4) Uani 1 1 d . . .
H27 H 0.2502 1.4573 0.0455 0.040 Uiso 1 1 calc R . .
C28 C 0.31774(7) 1.3463(2) 0.09765(6) 0.0323(4) Uani 1 1 d . . .
H28 H 0.3469 1.4310 0.0955 0.039 Uiso 1 1 calc R . .
P1 P 0.173200(16) 0.95256(5) 0.106730(14) 0.02121(9) Uani 1 1 d . . .

loop_
_atom_site_aniso_label
_atom_site_aniso_U_11
_atom_site_aniso_U_22
_atom_site_aniso_U_33
_atom_site_aniso_U_23
_atom_site_aniso_U_13
_atom_site_aniso_U_12
Co1 0.02400(15) 0.01481(13) 0.02187(16) 0.000 0.00298(11) 0.000
N1 0.0309(7) 0.0203(6) 0.0371(8) -0.0017(6) 0.0029(6) 0.0006(5)
N2 0.0359(8) 0.0290(7) 0.0279(8) 0.0012(6) 0.0066(6) 0.0011(6)
N3 0.0282(7) 0.0200(6) 0.0339(8) 0.0009(6) 0.0056(6) 0.0007(5)
N4 0.0363(8) 0.0190(6) 0.0644(12) 0.0022(7) -0.0180(8) -0.0017(6)
N5 0.0494(9) 0.0388(8) 0.0243(8) 0.0016(6) 0.0104(7) 0.0132(7)
N6 0.0485(9) 0.0396(8) 0.0311(9) 0.0015(7) 0.0016(7) 0.0017(7)
C1 0.0228(8) 0.0221(7) 0.0363(9) -0.0038(6) 0.0005(6) -0.0031(6)
C2 0.0251(8) 0.0224(7) 0.0328(9) 0.0019(6) 0.0101(6) -0.0004(6)
C3 0.0206(7) 0.0219(7) 0.0321(9) 0.0041(6) 0.0018(6) 0.0040(6)
C4 0.0382(9) 0.0272(8) 0.0294(9) -0.0035(7) 0.0129(7) -0.0043(7)
C5 0.0227(7) 0.0220(7) 0.0234(8) -0.0008(6) 0.0038(6) 0.0041(6)
C6 0.0408(10) 0.0350(8) 0.0253(9) -0.0014(7) 0.0108(7) 0.0038(7)
C7 0.0360(9) 0.0360(9) 0.0309(9) -0.0110(7) 0.0041(7) 0.0021(7)
C8 0.0334(9) 0.0273(7) 0.0260(8) 0.0007(6) 0.0095(7) -0.0013(6)
C9 0.0298(8) 0.0305(8) 0.0327(9) -0.0052(7) 0.0121(7) -0.0029(7)
C10 0.0339(9) 0.0350(9) 0.0421(11) -0.0120(8) 0.0102(8) -0.0082(7)
C11 0.0241(7) 0.0223(7) 0.0208(7) 0.0003(6) 0.0041(6) -0.0022(6)
C12 0.0230(7) 0.0292(8) 0.0279(8) 0.0003(6) 0.0066(6) -0.0022(6)
C13 0.0316(8) 0.0280(7) 0.0273(8) 0.0025(6) 0.0117(7) 0.0032(6)
C14 0.0327(9) 0.0294(8) 0.0356(10) 0.0070(7) 0.0085(7) 0.0074(7)
C15 0.0307(8) 0.0359(8) 0.0278(9) 0.0036(7) 0.0103(7) -0.0060(7)
C16 0.0360(9) 0.0328(8) 0.0299(9) 0.0104(7) 0.0060(7) -0.0011(7)
C17 0.0249(7) 0.0216(7) 0.0263(8) 0.0002(6) 0.0072(6) 0.0023(6)
C18 0.0284(8) 0.0234(7) 0.0327(9) -0.0012(6) 0.0041(7) 0.0020(6)
C19 0.0376(10) 0.0265(8) 0.0617(13) -0.0008(8) 0.0212(9) 0.0071(7)
C20 0.0524(12) 0.0294(8) 0.0415(11) -0.0096(8) 0.0163(9) 0.0047(8)
C21 0.0279(9) 0.0273(8) 0.0601(13) -0.0017(8) 0.0048(8) 0.0047(7)
C22 0.0361(9) 0.0308(8) 0.0342(10) -0.0079(7) 0.0036(7) 0.0019(7)
C23 0.0252(7) 0.0238(7) 0.0210(8) -0.0008(6) 0.0063(6) -0.0020(6)
C24 0.0282(8) 0.0293(8) 0.0302(9) 0.0048(7) 0.0033(6) 0.0004(6)
C25 0.0271(8) 0.0277(7) 0.0244(8) 0.0021(6) 0.0051(6) 0.0002(6)
C26 0.0229(8) 0.0370(9) 0.0322(9) -0.0011(7) 0.0053(6) -0.0031(7)
C27 0.0390(10) 0.0290(8) 0.0341(10) 0.0087(7) 0.0117(7) -0.0006(7)
C28 0.0315(9) 0.0301(8) 0.0382(10) -0.0009(7) 0.0142(7) -0.0067(7)
P1 0.02118(19) 0.02058(17) 0.0211(2) 0.00004(14) 0.00431(14) -0.00003(14)

loop_
_atom_type_symbol
_atom_type_description
_atom_type_scat_dispersion_real
_atom_type_scat_dispersion_imag
_atom_type_scat_source
Co Co 0.3494 0.9721 'International Tables Vol C Tables 4.2.6.8 and 6.1.1.4'
N N 0.0061 0.0033 'International Tables Vol C Tables 4.2.6.8 and 6.1.1.4'
C C 0.0033 0.0016 'International Tables Vol C Tables 4.2.6.8 and 6.1.1.4'
P P 0.1023 0.0942 'International Tables Vol C Tables 4.2.6.8 and 6.1.1.4'
H H 0.0000 0.0000 'International Tables Vol C Tables 4.2.6.8 and 6.1.1.4'

loop_
_geom_angle_atom_site_label_1
_geom_angle_atom_site_label_2
_geom_angle_atom_site_label_3
_geom_angle
_geom_angle_site_symmetry_1
_geom_angle_site_symmetry_3
_geom_angle_publ_flag
N2 Co1 N2 177.93(8) . 2_655 ?
N2 Co1 N1 90.58(6) . 2_655 ?
N2 Co1 N1 87.92(5) 2_655 2_655 ?
N2 Co1 N1 87.92(5) . . ?
N2 Co1 N1 90.58(6) 2_655 . ?
N1 Co1 N1 87.47(7) 2_655 . ?
N2 Co1 N3 87.67(5) . . ?
N2 Co1 N3 93.87(5) 2_655 . ?
N1 Co1 N3 177.34(5) 2_655 . ?
N1 Co1 N3 94.47(5) . . ?
N2 Co1 N3 93.87(5) . 2_655 ?
N2 Co1 N3 87.67(5) 2_655 2_655 ?
N1 Co1 N3 94.47(5) 2_655 2_655 ?
N1 Co1 N3 177.34(5) . 2_655 ?
N3 Co1 N3 83.64(7) . 2_655 ?
C1 N1 Co1 153.83(13) . . ?
C2 N2 Co1 160.30(13) . . ?
C3 N3 Co1 158.00(12) . . ?
C3 N4 C1 120.75(14) . 1_545 ?
C2 N5 C4 121.91(14) . . ?
N1 C1 N4 173.48(17) . 1_565 ?
N2 C2 N5 172.37(17) . . ?
N3 C3 N4 173.32(17) . . ?
N6 C4 N5 172.89(18) . . ?
C8 C5 C9 120.17(14) . . ?
C8 C5 P1 121.59(12) . . ?
C9 C5 P1 118.21(12) . . ?
C7 C6 C8 120.53(16) . . ?
C6 C7 C10 120.03(16) . . ?
C5 C8 C6 119.35(15) . . ?
C10 C9 C5 119.78(15) . . ?
C9 C10 C7 120.13(16) . . ?
C12 C11 C13 119.84(14) . . ?
C12 C11 P1 120.90(11) . . ?
C13 C11 P1 119.04(11) . . ?
C15 C12 C11 119.56(15) . . ?
C14 C13 C11 120.09(14) . . ?
C13 C14 C16 119.77(15) . . ?
C12 C15 C16 120.25(15) . . ?
C15 C16 C14 120.48(15) . . ?
C18 C17 C22 120.44(14) . . ?
C18 C17 P1 121.77(12) . . ?
C22 C17 P1 117.78(12) . . ?
C17 C18 C21 118.95(16) . . ?
C21 C19 C20 120.42(16) . . ?
C22 C20 C19 119.75(16) . . ?
C19 C21 C18 120.78(17) . . ?
C20 C22 C17 119.61(16) . . ?
C25 C23 C24 120.19(14) . . ?
C25 C23 P1 123.72(12) . . ?
C24 C23 P1 116.07(12) . . ?
C27 C24 C23 119.42(15) . . ?
C26 C25 C23 119.50(15) . . ?
C28 C26 C25 120.27(15) . . ?
C24 C27 C28 120.48(15) . . ?
C26 C28 C27 120.15(15) . . ?
C17 P1 C5 112.66(7) . . ?
C17 P1 C11 109.13(7) . . ?
C5 P1 C11 105.55(7) . . ?
C17 P1 C23 106.73(7) . . ?
C5 P1 C23 110.35(7) . . ?
C11 P1 C23 112.51(7) . . ?

loop_
_geom_bond_atom_site_label_1
_geom_bond_atom_site_label_2
_geom_bond_distance
_geom_bond_site_symmetry_2
_geom_bond_publ_flag
Co1 N2 2.0833(14) . ?
Co1 N2 2.0833(14) 2_655 ?
Co1 N1 2.1603(13) 2_655 ?
Co1 N1 2.1603(13) . ?
Co1 N3 2.1661(13) . ?
Co1 N3 2.1661(13) 2_655 ?
N1 C1 1.1516(19) . ?
N2 C2 1.152(2) . ?
N3 C3 1.1555(19) . ?
N4 C3 1.304(2) . ?
N4 C1 1.308(2) 1_545 ?
N5 C2 1.303(2) . ?
N5 C4 1.310(2) . ?
N6 C4 1.149(2) . ?
C1 N4 1.308(2) 1_565 ?
C5 C8 1.389(2) . ?
C5 C9 1.395(2) . ?
C5 P1 1.7906(15) . ?
C6 C7 1.377(2) . ?
C6 C8 1.390(2) . ?
C7 C10 1.389(3) . ?
C9 C10 1.380(2) . ?
C11 C12 1.397(2) . ?
C11 C13 1.400(2) . ?
C11 P1 1.7941(15) . ?
C12 C15 1.385(2) . ?
C13 C14 1.381(2) . ?
C14 C16 1.388(2) . ?
C15 C16 1.386(2) . ?
C17 C18 1.385(2) . ?
C17 C22 1.400(2) . ?
C17 P1 1.7881(15) . ?
C18 C21 1.389(2) . ?
C19 C21 1.372(3) . ?
C19 C20 1.387(3) . ?
C20 C22 1.382(2) . ?
C23 C25 1.393(2) . ?
C23 C24 1.399(2) . ?
C23 P1 1.7961(15) . ?
C24 C27 1.382(2) . ?
C25 C26 1.389(2) . ?
C26 C28 1.382(2) . ?
C27 C28 1.385(2) . ?
